data_1563289
loop_
_publ_author_name
'Badri, Abdessalem'
'Hidouri, Mourad'
'L\'opez, Mar\'ia Luisa'
'Pico, Carlos'
'Wattiaux, Alain'
'Amara, Mongi Ben'

_publ_section_title
;
 Structural study and physical properties of a new phosphate KCuFe(PO4)2
;
_journal_issue 4
_journal_name_full 'Journal of Solid State Chemistry'
_journal_page_first 937
_journal_page_last 944
_journal_paper_doi 10.1016/j.jssc.2011.02.021
_journal_volume 184
_journal_year 2011
_chemical_formula_sum 'Cu Fe K O8 P2'
_chemical_formula_weight 348.43
_space_group_IT_number 14
_space_group_name_Hall '-P 2yn'
_space_group_name_H-M_alt 'P 1 21/n 1'
_symmetry_cell_setting monoclinic
_symmetry_space_group_name_H-M 'P 1 21/n 1'
_atom_sites_solution_hydrogens geom
_atom_sites_solution_primary direct
_atom_sites_solution_secondary difmap
_audit_creation_method SHELXL-97
_cell_angle_alpha 90.00
_cell_angle_beta 115.59(3)
_cell_angle_gamma 90.00
_cell_formula_units_Z 4
_cell_length_a 7.958(3)
_cell_length_b 9.9310(10)
_cell_length_c 9.0390(10)
_cell_measurement_temperature 293(2)
_cell_volume 644.3(3)
_computing_structure_refinement 'SHELXL-97 (Sheldrick, 1997)'
_diffrn_ambient_temperature 293(2)
_diffrn_measured_fraction_theta_full 1.000
_diffrn_measured_fraction_theta_max 1.000
_diffrn_radiation_monochromator graphite
_diffrn_radiation_source 'fine-focus sealed tube'
_diffrn_radiation_type MoK\a
_diffrn_radiation_wavelength 0.71073
_diffrn_reflns_av_R_equivalents 0.0309
_diffrn_reflns_av_sigmaI/netI 0.0191
_diffrn_reflns_limit_h_max 11
_diffrn_reflns_limit_h_min -1
_diffrn_reflns_limit_k_max 13
_diffrn_reflns_limit_k_min -1
_diffrn_reflns_limit_l_max 11
_diffrn_reflns_limit_l_min -12
_diffrn_reflns_number 2469
_diffrn_reflns_theta_full 29.95
_diffrn_reflns_theta_max 29.95
_diffrn_reflns_theta_min 2.86
_exptl_absorpt_coefficient_mu 6.705
_exptl_crystal_density_diffrn 3.592
_exptl_crystal_density_method 'not measured'
_exptl_crystal_F_000 672
_refine_diff_density_max 0.895
_refine_diff_density_min -0.834
_refine_diff_density_rms 0.186
_refine_ls_extinction_coef 0.099(4)
_refine_ls_extinction_expression Fc^*^=kFc[1+0.001xFc^2^\l^3^/sin(2\q)]^-1/4^
_refine_ls_extinction_method SHELXL
_refine_ls_goodness_of_fit_ref 0.980
_refine_ls_hydrogen_treatment mixed
_refine_ls_matrix_type full
_refine_ls_number_parameters 119
_refine_ls_number_reflns 1872
_refine_ls_number_restraints 0
_refine_ls_restrained_S_all 0.980
_refine_ls_R_factor_all 0.0298
_refine_ls_R_factor_gt 0.0278
_refine_ls_shift/su_max 0.001
_refine_ls_shift/su_mean 0.000
_refine_ls_structure_factor_coef Fsqd
_refine_ls_weighting_details 'calc w=1/[\s^2^(Fo^2^)+(0.0716P)^2^+0.6761P] where P=(Fo^2^+2Fc^2^)/3'
_refine_ls_weighting_scheme calc
_refine_ls_wR_factor_gt 0.0869
_refine_ls_wR_factor_ref 0.0886
_reflns_number_gt 1771
_reflns_number_total 1872
_reflns_threshold_expression >2sigma(I)
_cod_data_source_file JSSC-2011-184-937.cif
_cod_data_source_block mourad20
_cod_original_sg_symbol_H-M P21/n
_cod_database_code 1563289

loop_
_symmetry_equiv_pos_as_xyz
'x, y, z'
'-x+1/2, y+1/2, -z+1/2'
'-x, -y, -z'
'x-1/2, -y-1/2, z-1/2'

loop_
_atom_site_label
_atom_site_type_symbol
_atom_site_fract_x
_atom_site_fract_y
_atom_site_fract_z
_atom_site_U_iso_or_equiv
_atom_site_adp_type
_atom_site_occupancy
_atom_site_symmetry_multiplicity
_atom_site_calc_flag
_atom_site_refinement_flags
_atom_site_disorder_assembly
_atom_site_disorder_group
K K 0.41795(11) -0.13338(7) 0.07482(9) 0.02601(18) Uani 1 1 d . . .
Cu1 Cu 0.36951(4) 0.12012(3) 0.44682(4) 0.00971(14) Uani 1 1 d . . .
Fe Fe 0.01431(5) 0.12537(3) 0.74269(4) 0.00718(14) Uani 1 1 d . . .
P1 P 0.12812(8) 0.15939(6) 0.14131(7) 0.00698(16) Uani 1 1 d . . .
O11 O 0.4497(2) 0.26359(18) 0.6058(2) 0.0118(3) Uani 1 1 d . . .
O12 O 0.2999(2) 0.24646(17) 0.2570(2) 0.0097(3) Uani 1 1 d . . .
O13 O 0.1483(2) 0.03763(17) 0.2577(2) 0.0103(3) Uani 1 1 d . . .
O14 O 0.1425(3) 0.11420(18) 0.9875(2) 0.0117(4) Uani 1 1 d . . .
P2 P 0.26779(8) -0.08862(6) 0.64893(7) 0.00670(15) Uani 1 1 d . . .
O21 O 0.0969(3) -0.13121(18) 0.4958(2) 0.0119(4) Uani 1 1 d . . .
O22 O 0.3580(3) -0.20843(17) 0.7598(2) 0.0111(3) Uani 1 1 d . . .
O23 O 0.2222(2) 0.01359(17) 0.7532(2) 0.0109(3) Uani 1 1 d . . .
O24 O 0.4148(3) -0.02369(17) 0.6005(2) 0.0109(3) Uani 1 1 d . . .

loop_
_atom_site_aniso_label
_atom_site_aniso_U_11
_atom_site_aniso_U_22
_atom_site_aniso_U_33
_atom_site_aniso_U_23
_atom_site_aniso_U_13
_atom_site_aniso_U_12
K 0.0298(4) 0.0301(4) 0.0166(3) -0.0014(2) 0.0086(3) -0.0131(3)
Cu1 0.0122(2) 0.00909(19) 0.00662(19) 0.00078(9) 0.00296(14) -0.00118(9)
Fe 0.0077(2) 0.0077(2) 0.0063(2) -0.00043(10) 0.00321(14) -0.00053(10)
P1 0.0080(3) 0.0076(3) 0.0051(3) 0.00029(19) 0.0025(2) -0.00009(19)
O11 0.0112(8) 0.0135(8) 0.0111(8) -0.0032(6) 0.0052(6) -0.0039(6)
O12 0.0102(7) 0.0098(7) 0.0077(7) 0.0006(6) 0.0026(6) -0.0023(6)
O13 0.0114(8) 0.0095(7) 0.0079(7) 0.0017(6) 0.0021(6) -0.0026(6)
O14 0.0148(9) 0.0148(8) 0.0066(8) -0.0018(6) 0.0058(7) 0.0007(6)
P2 0.0075(3) 0.0073(3) 0.0057(3) 0.00039(18) 0.0032(2) 0.00070(19)
O21 0.0126(8) 0.0147(8) 0.0068(8) -0.0009(6) 0.0026(6) -0.0011(6)
O22 0.0139(8) 0.0094(8) 0.0109(8) 0.0022(6) 0.0061(6) 0.0035(6)
O23 0.0111(8) 0.0111(7) 0.0113(7) -0.0015(6) 0.0056(6) 0.0032(6)
O24 0.0106(7) 0.0111(8) 0.0130(8) 0.0036(6) 0.0070(7) 0.0011(6)

loop_
_atom_type_symbol
_atom_type_description
_atom_type_scat_dispersion_real
_atom_type_scat_dispersion_imag
_atom_type_scat_source
O O 0.0106 0.0060 'International Tables Vol C Tables 4.2.6.8 and 6.1.1.4'
P P 0.1023 0.0942 'International Tables Vol C Tables 4.2.6.8 and 6.1.1.4'
K K 0.2009 0.2494 'International Tables Vol C Tables 4.2.6.8 and 6.1.1.4'
Fe Fe 0.3463 0.8444 'International Tables Vol C Tables 4.2.6.8 and 6.1.1.4'
Cu Cu 0.3201 1.2651 'International Tables Vol C Tables 4.2.6.8 and 6.1.1.4'

loop_
_geom_angle_atom_site_label_1
_geom_angle_atom_site_label_2
_geom_angle_atom_site_label_3
_geom_angle
_geom_angle_site_symmetry_1
_geom_angle_site_symmetry_3
O22 K O11 68.77(6) . 2_748
O22 K O23 110.91(6) . 3_858
O11 K O23 176.34(6) 2_748 3_858
O22 K O11 136.48(6) . 3_859
O11 K O11 104.48(5) 2_748 3_859
O23 K O11 78.32(6) 3_858 3_859
O22 K O21 55.40(6) . 4_656
O11 K O21 93.42(6) 2_748 4_656
O23 K O21 89.23(6) 3_858 4_656
O11 K O21 83.32(6) 3_859 4_656
O22 K O12 122.08(6) . 2_748
O11 K O12 58.24(5) 2_748 2_748
O23 K O12 123.46(6) 3_858 2_748
O11 K O12 50.41(5) 3_859 2_748
O21 K O12 104.46(5) 4_656 2_748
O22 K O23 49.71(5) . 1_556
O11 K O23 69.33(6) 2_748 1_556
O23 K O23 107.56(5) 3_858 1_556
O11 K O23 170.06(6) 3_859 1_556
O21 K O23 104.48(5) 4_656 1_556
O12 K O23 120.62(6) 2_748 1_556
O22 K O24 157.94(6) . 3_859
O11 K O24 129.97(6) 2_748 3_859
O23 K O24 49.53(5) 3_858 3_859
O11 K O24 57.11(5) 3_859 3_859
O21 K O24 124.91(6) 4_656 3_859
O12 K O24 79.92(5) 2_748 3_859
O23 K O24 120.35(6) 1_556 3_859
O22 K O14 99.18(6) . 1_556
O11 K O14 72.95(6) 2_748 1_556
O23 K O14 103.64(6) 3_858 1_556
O11 K O14 120.51(6) 3_859 1_556
O21 K O14 154.50(6) 4_656 1_556
O12 K O14 86.88(5) 2_748 1_556
O23 K O14 50.86(5) 1_556 1_556
O24 K O14 79.11(6) 3_859 1_556
O22 K Cu1 86.13(5) . 2_748
O11 K Cu1 35.56(4) 2_748 2_748
O23 K Cu1 147.84(5) 3_858 2_748
O11 K Cu1 70.97(5) 3_859 2_748
O21 K Cu1 78.14(5) 4_656 2_748
O12 K Cu1 36.65(4) 2_748 2_748
O23 K Cu1 104.22(5) 1_556 2_748
O24 K Cu1 115.89(4) 3_859 2_748
O14 K Cu1 100.03(5) 1_556 2_748
O22 K P1 125.40(4) . 2_748
O11 K P1 78.36(5) 2_748 2_748
O23 K P1 104.37(5) 3_858 2_748
O11 K P1 26.13(4) 3_859 2_748
O21 K P1 85.71(4) 4_656 2_748
O12 K P1 27.29(4) 2_748 2_748
O23 K P1 146.49(5) 1_556 2_748
O24 K P1 74.48(4) 3_859 2_748
O14 K P1 111.53(5) 1_556 2_748
Cu1 K P1 45.86(2) 2_748 2_748
O22 K P2 131.43(5) . 3_859
O11 K P2 152.20(5) 2_748 3_859
O23 K P2 25.91(4) 3_858 3_859
O11 K P2 74.23(5) 3_859 3_859
O21 K P2 113.69(5) 4_656 3_859
O12 K P2 106.47(4) 2_748 3_859
O23 K P2 107.39(5) 1_556 3_859
O24 K P2 26.72(4) 3_859 3_859
O14 K P2 83.77(5) 1_556 3_859
Cu1 K P2 141.52(3) 2_748 3_859
P1 K P2 96.89(3) 2_748 3_859
O24 Cu1 O11 96.46(8) . .
O24 Cu1 O12 170.19(8) . .
O11 Cu1 O12 93.18(8) . .
O24 Cu1 O13 97.67(8) . .
O11 Cu1 O13 144.78(8) . .
O12 Cu1 O13 73.25(7) . .
O24 Cu1 O24 84.07(7) . 3_858
O11 Cu1 O24 116.07(8) . 3_858
O12 Cu1 O24 93.29(7) . 3_858
O13 Cu1 O24 97.40(8) . 3_858
O24 Cu1 P1 134.20(6) . .
O11 Cu1 P1 122.09(6) . .
O12 Cu1 P1 36.75(5) . .
O13 Cu1 P1 36.55(5) . .
O24 Cu1 P1 98.06(6) 3_858 .
O24 Cu1 Cu1 45.18(5) . 3_858
O11 Cu1 Cu1 112.61(6) . 3_858
O12 Cu1 Cu1 131.52(5) . 3_858
O13 Cu1 Cu1 100.14(6) . 3_858
O24 Cu1 Cu1 38.89(5) 3_858 3_858
P1 Cu1 Cu1 122.69(3) . 3_858
O24 Cu1 K 120.32(6) . 2_758
O11 Cu1 K 59.54(6) . 2_758
O12 Cu1 K 63.62(5) . 2_758
O13 Cu1 K 85.54(6) . 2_758
O24 Cu1 K 154.96(5) 3_858 2_758
P1 Cu1 K 69.73(3) . 2_758
Cu1 Cu1 K 164.75(2) 3_858 2_758
O24 Cu1 K 50.67(6) . 3_859
O11 Cu1 K 45.87(6) . 3_859
O12 Cu1 K 139.04(5) . 3_859
O13 Cu1 K 138.74(5) . 3_859
O24 Cu1 K 103.46(6) 3_858 3_859
P1 Cu1 K 158.45(2) . 3_859
Cu1 Cu1 K 76.46(3) 3_858 3_859
K Cu1 K 89.90(3) 2_758 3_859
O22 Fe O21 87.22(8) 2_757 3_757
O22 Fe O23 92.70(8) 2_757 .
O21 Fe O23 92.34(8) 3_757 .
O22 Fe O14 92.34(8) 2_757 .
O21 Fe O14 176.48(8) 3_757 .
O23 Fe O14 84.19(8) . .
O22 Fe O13 173.22(8) 2_757 3_757
O21 Fe O13 92.10(8) 3_757 3_757
O23 Fe O13 94.07(8) . 3_757
O14 Fe O13 88.75(8) . 3_757
O22 Fe O12 86.05(7) 2_757 4_565
O21 Fe O12 93.18(8) 3_757 4_565
O23 Fe O12 174.28(7) . 4_565
O14 Fe O12 90.27(7) . 4_565
O13 Fe O12 87.25(7) 3_757 4_565
O22 Fe K 40.56(6) 2_757 2_757
O21 Fe K 46.88(6) 3_757 2_757
O23 Fe K 90.08(6) . 2_757
O14 Fe K 132.31(6) . 2_757
O13 Fe K 138.94(5) 3_757 2_757
O12 Fe K 92.58(5) 4_565 2_757
O14 P1 O11 112.95(11) . 4_565
O14 P1 O13 111.24(10) . .
O11 P1 O13 110.25(10) 4_565 .
O14 P1 O12 112.67(11) . .
O11 P1 O12 109.15(10) 4_565 .
O13 P1 O12 99.82(10) . .
O14 P1 Cu1 127.73(8) . .
O11 P1 Cu1 119.32(8) 4_565 .
O13 P1 Cu1 50.35(7) . .
O12 P1 Cu1 49.54(7) . .
O14 P1 K 160.25(8) . 2_758
O11 P1 K 57.61(8) 4_565 2_758
O13 P1 K 88.50(7) . 2_758
O12 P1 K 61.05(7) . 2_758
Cu1 P1 K 64.41(2) . 2_758
P1 O11 Cu1 120.56(11) 4_666 .
P1 O11 K 125.01(10) 4_666 2_758
Cu1 O11 K 84.90(7) . 2_758
P1 O11 K 96.26(9) 4_666 3_859
Cu1 O11 K 105.80(8) . 3_859
K O11 K 124.62(7) 2_758 3_859
P1 O12 Cu1 93.70(9) . .
P1 O12 Fe 139.47(10) . 4_666
Cu1 O12 Fe 118.94(9) . 4_666
P1 O12 K 91.66(8) . 2_758
Cu1 O12 K 79.73(6) . 2_758
Fe O12 K 115.88(7) 4_666 2_758
P1 O13 Cu1 93.10(8) . .
P1 O13 Fe 136.08(11) . 3_757
Cu1 O13 Fe 129.25(9) . 3_757
P1 O14 Fe 142.77(12) . .
P1 O14 K 108.75(10) . 1_554
Fe O14 K 106.66(7) . 1_554
O21 P2 O22 111.33(11) . .
O21 P2 O23 112.79(11) . 1_556
O22 P2 O23 106.43(10) . 1_556
O21 P2 O24 110.16(11) . .
O22 P2 O24 108.14(10) . .
O23 P2 O24 107.78(10) 1_556 .
O21 P2 K 156.51(8) . 3_859
O22 P2 K 91.97(8) . 3_859
O23 P2 K 54.75(7) 1_556 3_859
O24 P2 K 62.70(7) . 3_859
O21 P2 K 134.81(8) . .
O22 P2 K 48.86(7) . .
O23 P2 K 58.08(7) 1_556 .
O24 P2 K 114.67(8) . .
K P2 K 59.63(3) 3_859 .
O21 P2 K 48.23(7) . 4
O22 P2 K 69.30(8) . 4
O23 P2 K 103.98(7) 1_556 4
O24 P2 K 147.28(7) . 4
K P2 K 147.52(2) 3_859 4
K P2 K 88.72(3) . 4
P2 O21 Fe 143.05(12) . 3_757
P2 O21 K 109.38(9) . 4
Fe O21 K 104.66(8) 3_757 4
P2 O22 Fe 139.19(11) . 2_747
P2 O22 K 106.78(9) . .
Fe O22 K 112.38(8) 2_747 .
P2 O23 Fe 139.92(12) 1_554 .
P2 O23 K 99.33(9) 1_554 3_858
Fe O23 K 114.61(8) . 3_858
P2 O23 K 96.39(8) 1_554 1_554
Fe O23 K 113.23(8) . 1_554
K O23 K 72.44(5) 3_858 1_554
P2 O24 Cu1 125.78(11) . .
P2 O24 Cu1 129.02(10) . 3_858
Cu1 O24 Cu1 95.93(7) . 3_858
P2 O24 K 90.58(8) . 3_859
Cu1 O24 K 100.51(7) . 3_859
Cu1 O24 K 111.11(8) 3_858 3_859

loop_
_geom_bond_atom_site_label_1
_geom_bond_atom_site_label_2
_geom_bond_distance
_geom_bond_site_symmetry_2
K O22 2.7777(19) .
K O11 2.854(2) 2_748
K O23 2.862(2) 3_858
K O11 2.914(2) 3_859
K O21 2.980(2) 4_656
K O12 3.003(2) 2_748
K O23 3.016(2) 1_556
K O24 3.073(2) 3_859
K O14 3.159(2) 1_556
K Cu1 3.2981(9) 2_748
K P1 3.4303(10) 2_748
K P2 3.4577(13) 3_859
Cu1 O24 1.9151(17) .
Cu1 O11 1.9259(18) .
Cu1 O12 2.0008(17) .
Cu1 O13 2.0234(19) .
Cu1 O24 2.1637(19) 3_858
Cu1 P1 2.6241(12) .
Cu1 Cu1 3.0340(8) 3_858
Cu1 K 3.2981(9) 2_758
Cu1 K 3.9060(13) 3_859
Fe O22 1.9434(18) 2_757
Fe O21 1.946(2) 3_757
Fe O23 1.9600(18) .
Fe O14 2.000(2) .
Fe O13 2.0713(17) 3_757
Fe O12 2.1768(18) 4_565
Fe K 3.9502(9) 2_757
P1 O14 1.511(2) .
P1 O11 1.5199(19) 4_565
P1 O13 1.5648(18) .
P1 O12 1.5735(19) .
P1 K 3.4303(9) 2_758
O11 P1 1.5199(19) 4_666
O11 K 2.854(2) 2_758
O11 K 2.914(2) 3_859
O12 Fe 2.1768(18) 4_666
O12 K 3.003(2) 2_758
O13 Fe 2.0713(17) 3_757
O14 K 3.159(2) 1_554
P2 O21 1.522(2) .
P2 O22 1.5214(18) .
P2 O23 1.5314(18) 1_556
P2 O24 1.5549(19) .
P2 K 3.4577(13) 3_859
P2 K 3.7697(13) 4
O21 Fe 1.946(2) 3_757
O21 K 2.980(2) 4
O22 Fe 1.9434(17) 2_747
O23 P2 1.5314(18) 1_554
O23 K 2.862(2) 3_858
O23 K 3.016(2) 1_554
O24 Cu1 2.1637(19) 3_858
O24 K 3.073(2) 3_859
